data_1536893
loop_
_publ_author_name
'Kortz, U.'
'Bassil, B.S.'
'Savelieff, M.G.'
'Dickman, M.H.'

_publ_section_title
;
 A large, novel polyoxotungstate: (As(III)6 W65 O217 (H2 O)7)(26-)
;
_journal_name_full 'Angew. Chem. Int. ed.'
_journal_page_first 3384
_journal_page_last 3386
_journal_volume 40
_journal_year 2001
_chemical_formula_sum 'As2 H65 K6.25 Na Ni O99.5 W19'
_chemical_name_systematic 'K6.25 Na Ni (As2 W19 O67 (H2 O)) (H2 O)31.5'
_space_group_IT_number 2
_symmetry_space_group_name_Hall '-P 1'
_symmetry_space_group_name_H-M 'P -1'
_cell_angle_alpha 71.242
_cell_angle_beta 77.115
_cell_angle_gamma 85.775
_cell_formula_units_Z 2
_cell_length_a 11.7468
_cell_length_b 17.4175
_cell_length_c 24.1241
_cell_volume 4555.931
_citation_journal_id_ASTM ACIEF5
_cod_data_source_file Kortz_ACIEF5_2001_232.cif
_cod_data_source_block H65As2K6.25Na1Ni1O99.5W19
_cod_original_formula_sum 'H65 As2 K6.25 Na1 Ni1 O99.5 W19'
_cod_database_code 1536893

loop_
_symmetry_equiv_pos_as_xyz
x,y,z
-x,-y,-z

loop_
_atom_site_label
_atom_site_type_symbol
_atom_site_fract_x
_atom_site_fract_y
_atom_site_fract_z
_atom_site_occupancy
_atom_site_U_iso_or_equiv
Ni3 Ni+2 0.9111 0.6284 0.2999 0.33 0.0
O58 O-2 0.6925 0.3569 0.2044 1 0.0
O93 O-2 0.264 0.1409 0.53 1 0.0
O49 O-2 0.8224 0.4155 0.0898 1 0.0
O40 O-2 0.9502 0.8273 0.0757 1 0.0
W4 W+6 0.95531 0.73027 0.15372 1 0.0
O110 O-2 0.028 0.919 0.1766 0.5 0.0
O52 O-2 0.1498 0.212 0.312 1 0.0
O50 O-2 0.1223 0.3386 0.217 1 0.0
O96 O-2 0.5 0 0 1 0.0
Ni1 Ni+2 0.488 0.4239 0.3894 0.33 0.0
O1 O-2 0.7971 0.7132 0.1193 1 0.0
O5 O-2 0.7211 0.2333 0.3207 1 0.0
O89 O-2 0.6838 0.3711 0.032 1 0.0
O86 O-2 0.1518 0.4793 0.0716 1 0.0
K4 K+1 0.835 0.5305 0.3221 0.5 0.0
O63 O-2 0.9461 0.1837 0.4871 1 0.0
O45 O-2 0.1184 0.0558 0.3165 1 0.0
O39 O-2 0.5362 0.351 0.335 1 0.0
W13 W+6 0.52703 0.24427 0.35745 1 0.0
O102 O-2 0.797 0.0447 0.1783 0.5 0.0
W1 W+6 0.82343 0.8349 0.03928 1 0.0
O97 O-2 0.73 0.5019 0.4577 0.5 0.0
O29 O-2 0.2431 0.6032 0.1949 1 0.0
W18 W+6 0.84986 0.11999 0.46833 1 0.0
W17 W+6 0.72163 0.0901 0.34921 1 0.0
O99 O-2 0.134 0.085 0.1612 0.5 0.0
O48 O-2 0.7417 0.4833 0.2399 1 0.0
O23 O-2 0.4661 0.8426 -0.0087 1 0.0
K2 K+1 0.4617 0.407 0.21994 1 0.0
O43 O-2 0.0161 0.3267 0.4998 1 0.0
W19 W+6 0.77694 0.4556 0.17494 1 0.0
O60 O-2 0.5678 0.1216 0.3716 1 0.0
W16 W+6 0.03368 0.14044 0.31644 1 0.0
O12 O-2 0.3798 0.7269 0.0999 1 0.0
O56 O-2 0.5402 0.243 0.2737 1 0.0
O9 O-2 0.8996 0.7499 0.0068 1 0.0
O75 O-2 0.337 0.483 0.3478 0.5 0.0
O51 O-2 0.0597 0.2954 0.388 1 0.0
O18 O-2 0.4431 0.5707 0.1194 1 0.0
K8 K+1 0.6919 1.1418 0.0817 0.5 0.0
O28 O-2 0.5908 0.5277 0.0273 1 0.0
As1 As+5 0.67234 0.66925 0.1776 1 0.0
O85 O-2 0.9086 0.1964 0.0894 1 0.0
O84 O-2 0.6886 0.391 0.5807 1 0.0
O94 O-2 0.169 0.4639 0.4433 1 0.0
O8 O-2 0.7278 0.8844 0.0896 1 0.0
W10 W+6 0.11008 0.33347 0.30337 1 0.0
W9 W+6 0.72215 0.79302 0.25877 1 0.0
O101 O-2 0.098 -0.087 0.323 0.5 0.0
W8 W+6 0.44682 0.74622 0.26893 1 0.0
O38 O-2 0.3778 0.2267 0.3836 1 0.0
W12 W+6 0.69104 0.23989 0.2237 1 0.0
O70 O-2 0.962 0.53 0.4751 0.5 0.0
O80 O-2 0.2972 -0.116 0.3679 1 0.0
O95 O-2 0.474 0.2838 0.091 1 0.0
O106 O-2 0.332 0.018 0.0784 0.5 0.0
As2 As+5 0.81062 0.30542 0.33065 1 0.0
O15 O-2 0.0102 0.6715 0.094 1 0.0
O88 O-2 0.9564 -0.056 0.2935 1 0.0
Ni2 Ni+2 0.8933 0.5298 0.401 0.33 0.0
W3 W+6 0.58358 0.89639 0.14636 1 0.0
O69 O-2 0.6516 0.5076 0.1381 1 0.0
O98 O-2 0.04 0.0789 0.5806 0.5 0.0
O16 O-2 0.854 0.7962 0.1946 1 0.0
O112 O-2 0.979 0.0952 0.6008 0.5 0.0
W11 W+6 0.00502 0.29584 0.19484 1 0.0
O65 O-2 0.977 0.1224 0.3971 1 0.0
K1 K+1 0.0738 0.5204 0.1753 1 0.0
O46 O-2 0.7076 -0.0113 0.3595 1 0.0
O42 O-2 0.6367 0.3728 0.4315 1 0.0
K5 K+1 0.2634 0.8595 0.1409 0.5 0.0
O26 O-2 0.9252 0.6396 0.2125 1 0.0
O107 O-2 0.273 0.344 0.4379 0.5 0.0
O20 O-2 0.448 0.5582 0.2329 1 0.0
O14 O-2 0.6736 0.9032 0.1966 1 0.0
O91 O-2 0.3376 0.3922 0.1409 1 0.0
O10 O-2 0.5149 0.8494 0.0964 1 0.0
K9 K+1 0.732 1.128 0.0641 0.25 0.0
O67 O-2 0.7611 0.0897 0.4197 1 0.0
O32 O-2 0.7741 0.8424 0.3 1 0.0
K3 K+1 0.5805 0.5014 0.3343 0.5 0.0
O34 O-2 0.2506 0.3673 0.2952 1 0.0
O81 O-2 0.4361 0.137 0.1462 1 0.0
O92 O-2 0.4158 0.3754 0.5864 1 0.0
O47 O-2 0.8734 0.0262 0.5163 1 0.0
O57 O-2 0.7021 0.1282 0.2655 1 0.0
O37 O-2 0.6535 0.2296 0.1615 1 0.0
O33 O-2 0.7394 0.6892 0.2971 1 0.0
O27 O-2 0.9974 0.6013 0.0059 1 0.0
O71 O-2 0.438 0.5517 0.3835 0.5 0.0
O53 O-2 0.857 0.2496 0.2003 1 0.0
O78 O-2 0.5348 0.0034 0.2688 1 0.0
O25 O-2 0.0877 0.7602 0.158 1 0.0
O79 O-2 0.5132 0.9282 0.4844 1 0.0
K6 K+1 0.1844 0.1369 0.4326 1 0.0
O13 O-2 0.4497 0.8626 0.2047 1 0.0
O76 O-2 0.3702 0.0319 0.3968 1 0.0
O72 O-2 0.873 0.64 0.3852 0.5 0.0
O11 O-2 0.5556 0.6863 0.021 1 0.0
O4 O-2 0.9462 0.2675 0.2994 1 0.0
O74 O-2 0.438 0.49 0.4407 0.5 0.0
O7 O-2 0.6833 0.8017 0.0237 1 0.0
O62 O-2 0.713 0.1522 0.5095 1 0.0
O73 O-2 0.065 0.552 0.3322 0.5 0.0
O22 O-2 0.8667 0.9154 -0.0249 1 0.0
O111 O-2 0.931 0.07 0.1997 0.5 0.0
O44 O-2 0.9044 0.4081 0.4111 1 0.0
O31 O-2 0.4844 0.6479 0.3055 1 0.0
O109 O-2 0.116 0.699 0.281 0.5 0.0
O61 O-2 0.7839 0.2948 0.5055 1 0.0
W6 W+6 0.59596 0.58531 0.07163 1 0.0
O104 O-2 0.408 0.993 0.0201 0.5 0.0
O59 O-2 0.5779 0.227 0.4304 1 0.0
O36 O-2 0.0659 0.3116 0.1206 1 0.0
O105 O-2 0.95 0.233 0.6309 0.5 0.0
O90 O-2 0.2895 -0.0221 0.229 1 0.0
W2 W+6 0.51772 0.78011 0.05169 1 0.0
O35 O-2 0.0255 0.4225 0.2927 1 0.0
W15 W+6 0.93678 0.31082 0.45249 1 0.0
O19 O-2 0.3826 0.7158 0.2126 1 0.0
W7 W+6 0.38681 0.63047 0.17743 1 0.0
O6 O-2 0.8166 0.2581 0.4081 1 0.0
O24 O-2 0.5556 0.9979 0.1153 1 0.0
O103 O-2 0.162 0.918 0.0354 0.5 0.0
O77 O-2 0.3608 0.1612 0.2591 1 0.0
O41 O-2 0.5443 0.2631 0.5401 1 0.0
O3 O-2 0.6211 0.7593 0.1988 1 0.0
O54 O-2 0.0568 0.1897 0.2273 1 0.0
Na1 Na+1 0.3276 0.019 0.3073 1 0.0
O21 O-2 0.5599 0.7951 0.2954 1 0.0
O87 O-2 0.9856 0.0584 0.1179 1 0.0
O82 O-2 0.6523 0.4868 -0.056 1 0.0
K7 K+1 0.547 0.8774 0.3773 1 0.0
O30 O-2 0.3175 0.7629 0.316 1 0.0
O2 O-2 0.5746 0.6737 0.129 1 0.0
W5 W+6 0.90483 0.64047 0.05568 1 0.0
O17 O-2 0.7568 0.62 0.0456 1 0.0
O108 O-2 0.878 0.061 0.0252 0.5 0.0
O68 O-2 0.8728 0.5448 0.1255 1 0.0
O83 O-2 0.2284 0.7332 0.0277 1 0.0
O64 O-2 0.8864 0.1057 0.3129 1 0.0
W14 W+6 0.65192 0.27261 0.47604 1 0.0
O100 O-2 0.744 0.783 -0.0893 0.5 0.0
O55 O-2 0.9127 0.3935 0.1906 1 0.0
